data_4501310
loop_
_publ_author_name
'Kalita, Dipjyoti'
'Baruah, Jubaraj B.'

_publ_section_title
;
 Acid Inclusion Properties of Helical Self-Assembly of a
 5,5&#x2032;-Biquinoline Derivative
;
_journal_issue 11
_journal_name_full 'Crystal Growth &amp; Design'
_journal_page_first 5131
_journal_paper_doi 10.1021/cg201052k
_journal_volume 11
_journal_year 2011
_chemical_formula_sum 'C22 H24 Cl2 N4 O10'
_chemical_formula_weight 575.35
_chemical_name_systematic
; 
 ? 
;
_space_group_IT_number 70
_symmetry_cell_setting orthorhombic
_symmetry_space_group_name_Hall '-F 2uv 2vw'
_symmetry_space_group_name_H-M 'F d d d :2'
_atom_sites_solution_hydrogens geom
_atom_sites_solution_primary direct
_atom_sites_solution_secondary difmap
_audit_creation_method SHELXL-97
_cell_angle_alpha 90.00
_cell_angle_beta 90.00
_cell_angle_gamma 90.00
_cell_formula_units_Z 16
_cell_length_a 51.844(11)
_cell_length_b 8.1994(19)
_cell_length_c 24.616(6)
_cell_measurement_reflns_used 1695
_cell_measurement_temperature 296(2)
_cell_measurement_theta_max 25.00
_cell_measurement_theta_min 2.65
_cell_volume 10464(4)
_computing_structure_refinement 'SHELXL-97 (Sheldrick, 1997)'
_computing_structure_solution 'SHELXS-97 (Sheldrick, 1990)'
_diffrn_ambient_temperature 296(2)
_diffrn_measured_fraction_theta_full 1.000
_diffrn_measured_fraction_theta_max 1.000
_diffrn_radiation_monochromator graphite
_diffrn_radiation_source 'fine-focus sealed tube'
_diffrn_radiation_type MoK\a
_diffrn_radiation_wavelength 0.71073
_diffrn_reflns_av_R_equivalents 0.1218
_diffrn_reflns_av_sigmaI/netI 0.0450
_diffrn_reflns_limit_h_max 61
_diffrn_reflns_limit_h_min -61
_diffrn_reflns_limit_k_max 9
_diffrn_reflns_limit_k_min -9
_diffrn_reflns_limit_l_max 29
_diffrn_reflns_limit_l_min -29
_diffrn_reflns_number 25888
_diffrn_reflns_theta_full 25.00
_diffrn_reflns_theta_max 25.00
_diffrn_reflns_theta_min 1.57
_exptl_absorpt_coefficient_mu 0.310
_exptl_absorpt_correction_type none
_exptl_crystal_colour red
_exptl_crystal_density_diffrn 1.461
_exptl_crystal_density_method 'not measured'
_exptl_crystal_description block
_exptl_crystal_F_000 4768
_exptl_crystal_size_max 0.31
_exptl_crystal_size_mid 0.24
_exptl_crystal_size_min 0.19
_refine_diff_density_max 0.489
_refine_diff_density_min -0.259
_refine_diff_density_rms 0.074
_refine_ls_extinction_method none
_refine_ls_goodness_of_fit_ref 1.972
_refine_ls_hydrogen_treatment mixed
_refine_ls_matrix_type full
_refine_ls_number_parameters 186
_refine_ls_number_reflns 2320
_refine_ls_number_restraints 9
_refine_ls_restrained_S_all 2.178
_refine_ls_R_factor_all 0.2256
_refine_ls_R_factor_gt 0.1216
_refine_ls_shift/su_max 0.001
_refine_ls_shift/su_mean 0.000
_refine_ls_structure_factor_coef Fsqd
_refine_ls_weighting_details 'calc w=1/[\s^2^(Fo^2^)+(0.0650P)^2^+0.0800P] where P=(Fo^2^+2Fc^2^)/3'
_refine_ls_weighting_scheme calc
_refine_ls_wR_factor_gt 0.2600
_refine_ls_wR_factor_ref 0.2872
_reflns_number_gt 975
_reflns_number_total 2320
_reflns_threshold_expression >2sigma(I)
_cod_data_source_file cg201052k_si_002.cif
_cod_data_source_block dip123
_cod_depositor_comments
;
The following automatic conversions were performed:

'_symmetry_cell_setting' value 'Orthorhombic' changed to
'orthorhombic' according to
/home/saulius/struct/CIF-dictionaries/cif_core.dic dictionary named
'cif_core.dic' version 2.4.1 from 2010-06-29.

Automatic conversion script
Id: cif_fix_values 1715 2011-07-08 13:25:40Z adriana 
;
_cod_original_sg_symbol_H-M 'F d d d'
_cod_database_code 4501310

loop_
_symmetry_equiv_pos_as_xyz
'x, y, z'
'-x+1/4, -y+1/4, z'
'x, -y+1/4, -z+1/4'
'-x+1/4, y, -z+1/4'
'x, y+1/2, z+1/2'
'-x+1/4, -y+3/4, z+1/2'
'x, -y+3/4, -z+3/4'
'-x+1/4, y+1/2, -z+3/4'
'x+1/2, y, z+1/2'
'-x+3/4, -y+1/4, z+1/2'
'x+1/2, -y+1/4, -z+3/4'
'-x+3/4, y, -z+3/4'
'x+1/2, y+1/2, z'
'-x+3/4, -y+3/4, z'
'x+1/2, -y+3/4, -z+1/4'
'-x+3/4, y+1/2, -z+1/4'
'-x, -y, -z'
'x-1/4, y-1/4, -z'
'-x, y-1/4, z-1/4'
'x-1/4, -y, z-1/4'
'-x, -y+1/2, -z+1/2'
'x-1/4, y+1/4, -z+1/2'
'-x, y+1/4, z+1/4'
'x-1/4, -y+1/2, z+1/4'
'-x+1/2, -y, -z+1/2'
'x+1/4, y-1/4, -z+1/2'
'-x+1/2, y-1/4, z+1/4'
'x+1/4, -y, z+1/4'
'-x+1/2, -y+1/2, -z'
'x+1/4, y+1/4, -z'
'-x+1/2, y+1/4, z-1/4'
'x+1/4, -y+1/2, z-1/4'

loop_
_atom_site_label
_atom_site_type_symbol
_atom_site_fract_x
_atom_site_fract_y
_atom_site_fract_z
_atom_site_U_iso_or_equiv
_atom_site_adp_type
_atom_site_occupancy
_atom_site_symmetry_multiplicity
_atom_site_calc_flag
_atom_site_refinement_flags
C1 C 0.0743(2) 0.2738(9) 0.2931(3) 0.095(2) Uani 1 1 d .
C2 C 0.0795(2) 0.4309(10) 0.2119(4) 0.125(3) Uani 1 1 d .
H2 H 0.0720 0.4905 0.1840 0.150 Uiso 1 1 calc R
C3 C 0.1050(2) 0.4108(10) 0.2138(3) 0.131(3) Uani 1 1 d .
H3 H 0.1154 0.4562 0.1870 0.157 Uiso 1 1 calc R
C4 C 0.11626(16) 0.3202(9) 0.2567(4) 0.110(3) Uani 1 1 d .
H4 H 0.1341 0.3091 0.2583 0.132 Uiso 1 1 calc R
C5 C 0.10090(19) 0.2471(8) 0.2967(3) 0.093(2) Uani 1 1 d .
C6 C 0.11091(14) 0.1493(8) 0.3388(3) 0.094(2) Uani 1 1 d .
C7 C 0.09441(19) 0.0940(9) 0.3766(3) 0.104(2) Uani 1 1 d .
H7 H 0.1007 0.0339 0.4058 0.124 Uiso 1 1 calc R
C8 C 0.0677(2) 0.1251(9) 0.3732(3) 0.112(3) Uani 1 1 d .
H8 H 0.0572 0.0896 0.4014 0.134 Uiso 1 1 calc R
C9 C 0.0565(2) 0.2052(9) 0.3303(3) 0.101(2) Uani 1 1 d .
C10 C 0.0116(2) 0.1194(15) 0.3520(4) 0.185(5) Uani 1 1 d .
H10A H 0.0177 0.0076 0.3514 0.222 Uiso 1 1 calc R
H10B H 0.0107 0.1533 0.3897 0.222 Uiso 1 1 calc R
C11 C -0.0129(3) 0.1233(18) 0.3304(5) 0.195(5) Uani 1 1 d .
H11A H -0.0195 0.2338 0.3330 0.234 Uiso 1 1 calc R
H11B H -0.0240 0.0540 0.3521 0.234 Uiso 1 1 calc R
Cl1 Cl 0.05194(8) 0.3858(4) 0.03244(13) 0.1610(15) Uani 1 1 d D
H1N H 0.0475(4) 0.389(8) 0.248(3) 0.10(2) Uiso 1 1 d D
N1 N 0.06496(15) 0.3655(8) 0.2501(3) 0.114(2) Uani 1 1 d D
N2 N 0.03105(17) 0.2247(8) 0.3234(2) 0.126(2) Uani 1 1 d .
H2N H 0.0257 0.2999 0.3018 0.152 Uiso 1 1 calc R
O1 O -0.01434(12) 0.0727(8) 0.2761(2) 0.141(2) Uani 1 1 d D
H1 H 0.0002 0.0510 0.2650 0.211 Uiso 1 1 calc RD
O2 O 0.06898(15) 0.4018(11) -0.0091(3) 0.195(3) Uani 1 1 d .
O3 O 0.0437(2) 0.2350(10) 0.0434(3) 0.226(4) Uani 1 1 d .
O4 O 0.0549(3) 0.4848(11) 0.0750(4) 0.276(7) Uani 1 1 d D
O5 O 0.0272(3) 0.455(2) 0.0047(10) 0.276(12) Uani 0.50 1 d PD
O5' O 0.0781(2) 0.386(4) 0.0652(7) 0.334(19) Uani 0.50 1 d PD

loop_
_atom_site_aniso_label
_atom_site_aniso_U_11
_atom_site_aniso_U_22
_atom_site_aniso_U_33
_atom_site_aniso_U_23
_atom_site_aniso_U_13
_atom_site_aniso_U_12
C1 0.129(7) 0.071(5) 0.084(5) 0.012(4) 0.017(5) 0.004(5)
C2 0.119(7) 0.117(7) 0.139(7) 0.055(6) 0.021(6) 0.021(6)
C3 0.169(10) 0.099(7) 0.125(7) 0.051(6) 0.030(7) -0.001(6)
C4 0.129(7) 0.068(5) 0.133(6) 0.006(5) 0.019(6) -0.003(5)
C5 0.132(8) 0.054(5) 0.091(5) 0.004(4) 0.015(5) -0.005(5)
C6 0.140(6) 0.061(5) 0.080(4) 0.002(4) 0.007(4) -0.014(5)
C7 0.139(7) 0.087(6) 0.085(5) 0.005(4) 0.003(5) 0.001(5)
C8 0.177(9) 0.083(5) 0.075(5) 0.005(4) 0.027(6) -0.010(6)
C9 0.140(8) 0.086(6) 0.078(5) 0.007(4) 0.021(6) 0.008(5)
C10 0.154(9) 0.266(14) 0.135(8) 0.089(9) 0.061(8) 0.047(10)
C11 0.154(10) 0.251(14) 0.179(12) 0.076(11) 0.044(9) 0.006(10)
Cl1 0.244(4) 0.107(2) 0.132(2) -0.0146(18) 0.077(2) -0.033(2)
N1 0.126(7) 0.092(5) 0.123(5) 0.027(4) 0.029(5) 0.021(5)
N2 0.132(6) 0.148(7) 0.099(5) 0.036(4) 0.038(5) 0.017(5)
O1 0.162(5) 0.162(6) 0.098(4) 0.029(4) 0.025(4) 0.013(5)
O2 0.196(7) 0.243(9) 0.144(5) 0.022(5) 0.061(5) -0.002(6)
O3 0.386(13) 0.133(6) 0.159(6) 0.007(5) 0.057(7) -0.089(7)
O4 0.476(18) 0.158(7) 0.194(8) -0.071(7) 0.157(10) -0.134(10)
O5 0.220(18) 0.129(13) 0.48(4) 0.056(19) 0.06(2) 0.086(13)
O5' 0.214(19) 0.59(5) 0.197(18) 0.10(2) 0.103(16) 0.14(3)

loop_
_atom_type_symbol
_atom_type_description
_atom_type_scat_dispersion_real
_atom_type_scat_dispersion_imag
_atom_type_scat_source
C C 0.0033 0.0016 'International Tables Vol C Tables 4.2.6.8 and 6.1.1.4'
H H 0.0000 0.0000 'International Tables Vol C Tables 4.2.6.8 and 6.1.1.4'
Cl Cl 0.1484 0.1585 'International Tables Vol C Tables 4.2.6.8 and 6.1.1.4'
N N 0.0061 0.0033 'International Tables Vol C Tables 4.2.6.8 and 6.1.1.4'
O O 0.0106 0.0060 'International Tables Vol C Tables 4.2.6.8 and 6.1.1.4'

loop_
_geom_angle_atom_site_label_1
_geom_angle_atom_site_label_2
_geom_angle_atom_site_label_3
_geom_angle
_geom_angle_site_symmetry_3
N1 C1 C5 118.5(7) .
N1 C1 C9 118.7(9) .
C5 C1 C9 122.7(8) .
N1 C2 C3 119.4(8) .
N1 C2 H2 120.3 .
C3 C2 H2 120.3 .
C2 C3 C4 119.9(8) .
C2 C3 H3 120.0 .
C4 C3 H3 120.0 .
C5 C4 C3 120.9(8) .
C5 C4 H4 119.5 .
C3 C4 H4 119.5 .
C1 C5 C4 116.7(8) .
C1 C5 C6 119.9(7) .
C4 C5 C6 123.4(9) .
C7 C6 C5 117.9(8) .
C7 C6 C6 121.7(7) 2
C5 C6 C6 120.3(6) 2
C6 C7 C8 121.5(7) .
C6 C7 H7 119.3 .
C8 C7 H7 119.3 .
C9 C8 C7 123.2(8) .
C9 C8 H8 118.4 .
C7 C8 H8 118.4 .
N2 C9 C8 124.9(8) .
N2 C9 C1 120.8(8) .
C8 C9 C1 114.3(9) .
C11 C10 N2 115.1(9) .
C11 C10 H10A 108.5 .
N2 C10 H10A 108.5 .
C11 C10 H10B 108.5 .
N2 C10 H10B 108.5 .
H10A C10 H10B 107.5 .
C10 C11 O1 114.2(10) .
C10 C11 H11A 108.7 .
O1 C11 H11A 108.7 .
C10 C11 H11B 108.7 .
O1 C11 H11B 108.7 .
H11A C11 H11B 107.6 .
O4 Cl1 O3 116.2(5) .
O4 Cl1 O2 117.3(6) .
O3 Cl1 O2 116.7(6) .
O4 Cl1 O5 102.5(10) .
O3 Cl1 O5 99.2(9) .
O2 Cl1 O5 99.8(10) .
O4 Cl1 O5' 59.9(10) .
O3 Cl1 O5' 100.1(12) .
O2 Cl1 O5' 80.0(7) .
O5 Cl1 O5' 158.4(15) .
C2 N1 C1 124.5(8) .
C2 N1 H1N 116(4) .
C1 N1 H1N 120(4) .
C9 N2 C10 122.2(7) .
C9 N2 H2N 118.9 .
C10 N2 H2N 118.9 .
C11 O1 H1 109.5 .

loop_
_geom_bond_atom_site_label_1
_geom_bond_atom_site_label_2
_geom_bond_distance
_geom_bond_site_symmetry_2
C1 N1 1.387(9) .
C1 C5 1.398(9) .
C1 C9 1.417(10) .
C2 N1 1.317(10) .
C2 C3 1.335(10) .
C2 H2 0.9300 .
C3 C4 1.417(11) .
C3 H3 0.9300 .
C4 C5 1.401(10) .
C4 H4 0.9300 .
C5 C6 1.409(9) .
C6 C7 1.343(9) .
C6 C6 1.515(14) 2
C7 C8 1.411(10) .
C7 H7 0.9300 .
C8 C9 1.371(10) .
C8 H8 0.9300 .
C9 N2 1.341(9) .
C10 C11 1.378(13) .
C10 N2 1.504(12) .
C10 H10A 0.9700 .
C10 H10B 0.9700 .
C11 O1 1.401(13) .
C11 H11A 0.9700 .
C11 H11B 0.9700 .
Cl1 O4 1.334(7) .
Cl1 O3 1.336(7) .
Cl1 O2 1.358(6) .
Cl1 O5 1.559(16) .
Cl1 O5' 1.578(11) .
N1 H1N 0.928(16) .
N2 H2N 0.8600 .
O1 H1 0.8200 .
